data_1561796
loop_
_publ_author_name
'Han, Min-Le'
'Wu, Ya-Pan'
'Zhao, Jun'
'Li, Dong-Sheng'
'Wang, Yao-Yu'

_publ_section_title
;
 Two new Co(II)-MOFs based on polymeric chain building units: Crystal
 structures, and magnetic properties
;
_journal_name_full 'Journal of Solid State Chemistry'
_journal_page_first 218
_journal_page_last 223
_journal_paper_doi 10.1016/j.jssc.2015.07.001
_journal_volume 230
_journal_year 2015
_chemical_formula_sum 'C32 H25 Co2 N3 O11'
_chemical_formula_weight 745.41
_space_group_IT_number 14
_space_group_name_Hall '-P 2ybc'
_space_group_name_H-M_alt 'P 1 21/c 1'
_symmetry_cell_setting monoclinic
_symmetry_space_group_name_H-M 'P 1 21/c 1'
_atom_sites_solution_hydrogens geom
_atom_sites_solution_primary direct
_atom_sites_solution_secondary difmap
_audit_creation_method SHELXL-97
_cell_angle_alpha 90.00
_cell_angle_beta 93.0960(10)
_cell_angle_gamma 90.00
_cell_formula_units_Z 4
_cell_length_a 15.9219(11)
_cell_length_b 7.8232(6)
_cell_length_c 23.3545(17)
_cell_measurement_temperature 273(2)
_cell_volume 2904.8(4)
_computing_structure_refinement 'SHELXL-97 (Sheldrick, 1997)'
_computing_structure_solution 'SHELXS-97 (Sheldrick, 1990)'
_diffrn_ambient_temperature 273(2)
_diffrn_measured_fraction_theta_full 0.992
_diffrn_measured_fraction_theta_max 0.992
_diffrn_radiation_monochromator graphite
_diffrn_radiation_source 'fine-focus sealed tube'
_diffrn_radiation_type MoK\a
_diffrn_radiation_wavelength 0.71073
_diffrn_reflns_av_R_equivalents 0.0209
_diffrn_reflns_av_sigmaI/netI 0.0216
_diffrn_reflns_limit_h_max 18
_diffrn_reflns_limit_h_min -18
_diffrn_reflns_limit_k_max 9
_diffrn_reflns_limit_k_min -9
_diffrn_reflns_limit_l_max 27
_diffrn_reflns_limit_l_min -26
_diffrn_reflns_number 17418
_diffrn_reflns_theta_full 25.01
_diffrn_reflns_theta_max 25.01
_diffrn_reflns_theta_min 1.75
_exptl_absorpt_coefficient_mu 1.215
_exptl_absorpt_correction_T_max 0.8201
_exptl_absorpt_correction_T_min 0.7845
_exptl_absorpt_correction_type multi-scan
_exptl_crystal_colour red
_exptl_crystal_density_diffrn 1.704
_exptl_crystal_density_method 'not measured'
_exptl_crystal_description prism
_exptl_crystal_F_000 1520
_exptl_crystal_size_max 0.21
_exptl_crystal_size_mid 0.18
_exptl_crystal_size_min 0.17
_refine_diff_density_max 0.274
_refine_diff_density_min -0.368
_refine_diff_density_rms 0.056
_refine_ls_extinction_coef 0.0020(3)
_refine_ls_extinction_expression Fc^*^=kFc[1+0.001xFc^2^\l^3^/sin(2\q)]^-1/4^
_refine_ls_extinction_method SHELXL
_refine_ls_goodness_of_fit_ref 1.018
_refine_ls_hydrogen_treatment mixed
_refine_ls_matrix_type full
_refine_ls_number_parameters 446
_refine_ls_number_reflns 5084
_refine_ls_number_restraints 9
_refine_ls_restrained_S_all 1.020
_refine_ls_R_factor_all 0.0274
_refine_ls_R_factor_gt 0.0245
_refine_ls_shift/su_max 0.001
_refine_ls_shift/su_mean 0.000
_refine_ls_structure_factor_coef Fsqd
_refine_ls_weighting_details 'calc w=1/[\s^2^(Fo^2^)+(0.0507P)^2^+1.0194P] where P=(Fo^2^+2Fc^2^)/3'
_refine_ls_weighting_scheme calc
_refine_ls_wR_factor_gt 0.0710
_refine_ls_wR_factor_ref 0.0741
_reflns_number_gt 4657
_reflns_number_total 5084
_reflns_threshold_expression >2sigma(I)
_cod_data_source_file JSSC-2015-230-218.cif
_cod_data_source_block 1
_cod_depositor_comments
;
The following automatic conversions were performed:

data item '_symmetry_cell_setting' value 'Monoclinic' was changed to
'monoclinic' in accordance with the built-in table derived from the
CIF Core dictionary named 'cif_core.dic' version 2.4.5 last updated
on 2014-11-21.

Automatic conversion script
Id: cif_fix_values 8369 2020-08-20 11:38:08Z andrius 
;
_cod_original_sg_symbol_H-M P21/c
_cod_database_code 1561796

loop_
_symmetry_equiv_pos_as_xyz
'x, y, z'
'-x, y+1/2, -z+1/2'
'-x, -y, -z'
'x, -y-1/2, z-1/2'

loop_
_atom_site_label
_atom_site_type_symbol
_atom_site_fract_x
_atom_site_fract_y
_atom_site_fract_z
_atom_site_U_iso_or_equiv
_atom_site_adp_type
_atom_site_occupancy
_atom_site_symmetry_multiplicity
_atom_site_calc_flag
_atom_site_refinement_flags
_atom_site_disorder_assembly
_atom_site_disorder_group
Co1 Co 0.750048(14) 0.56267(3) 0.034281(9) 0.01934(9) Uani 1 1 d . . .
Co2 Co 1.0000 1.5000 0.5000 0.01692(10) Uani 1 2 d S . .
Co3 Co 0.5000 0.5000 0.5000 0.01678(10) Uani 1 2 d S . .
O1 O 0.84390(8) 0.74474(16) 0.04209(5) 0.0262(3) Uani 1 1 d . . .
O2 O 0.89327(8) 1.01043(15) 0.05161(6) 0.0252(3) Uani 1 1 d . . .
O3 O 0.66144(8) 0.75588(18) 0.03986(5) 0.0303(3) Uani 1 1 d . . .
O4 O 0.59649(8) 0.99457(16) 0.06254(5) 0.0257(3) Uani 1 1 d . . .
O5 O 0.94710(8) 1.31905(17) 0.44271(5) 0.0272(3) Uani 1 1 d . . .
O6 O 0.91417(8) 1.47310(17) 0.36384(6) 0.0281(3) Uani 1 1 d . . .
O7 O 0.75387(8) 0.91566(18) 0.44407(5) 0.0288(3) Uani 1 1 d . . .
O8 O 0.64818(8) 1.05081(18) 0.47940(5) 0.0274(3) Uani 1 1 d . . .
O9 O 0.84114(10) 0.36022(19) 0.02539(6) 0.0403(4) Uani 1 1 d D . .
H9A H 0.8568 0.3595 -0.0075 0.061 Uiso 1 1 calc RD . .
H9B H 0.8486(16) 0.267(2) 0.0432(7) 0.061 Uiso 1 1 d D . .
O10 O 1.05238(8) 1.30050(17) 0.54744(5) 0.0279(3) Uani 1 1 d D . .
H10A H 1.0892 1.2551 0.5295 0.042 Uiso 1 1 calc RD . .
H10B H 1.0720(11) 1.342(3) 0.5790(6) 0.042 Uiso 1 1 d D . .
O11 O 0.49260(8) 0.77184(17) 0.49218(6) 0.0295(3) Uani 1 1 d D . .
H11A H 0.5374 0.8144 0.5037 0.044 Uiso 1 1 calc RD . .
H11B H 0.4506(6) 0.832(2) 0.5012(10) 0.044 Uiso 1 1 d D . .
N1 N 0.73852(10) 0.49616(19) 0.12088(6) 0.0245(3) Uani 1 1 d . . .
N2 N 0.75411(10) 0.5342(2) 0.30037(6) 0.0266(3) Uani 1 1 d . . .
H2A H 0.8053 0.5475 0.3134 0.032 Uiso 1 1 calc R . .
N3 N 0.58526(9) 0.51769(19) 0.43235(6) 0.0221(3) Uani 1 1 d . . .
C1 C 0.84835(10) 0.8887(2) 0.06664(7) 0.0191(3) Uani 1 1 d . . .
C2 C 0.80120(10) 0.9188(2) 0.11985(7) 0.0183(3) Uani 1 1 d . . .
C3 C 0.71388(10) 0.9201(2) 0.12136(7) 0.0180(3) Uani 1 1 d . . .
C4 C 0.65384(10) 0.8865(2) 0.07029(7) 0.0186(3) Uani 1 1 d . . .
C5 C 0.67807(11) 0.9611(2) 0.17240(7) 0.0206(4) Uani 1 1 d . . .
H5A H 0.6197 0.9658 0.1726 0.025 Uiso 1 1 calc R . .
C6 C 0.72438(11) 0.9955(2) 0.22342(7) 0.0193(4) Uani 1 1 d . . .
C7 C 0.81333(11) 0.9878(2) 0.22212(7) 0.0195(4) Uani 1 1 d . . .
C8 C 0.84896(11) 0.9542(2) 0.17013(7) 0.0209(4) Uani 1 1 d . . .
H8A H 0.9072 0.9555 0.1690 0.025 Uiso 1 1 calc R . .
C9 C 0.87218(10) 1.0093(2) 0.27337(7) 0.0203(4) Uani 1 1 d . . .
C10 C 0.87473(10) 1.1585(2) 0.30547(7) 0.0214(4) Uani 1 1 d . . .
H10C H 0.8413 1.2508 0.2937 0.026 Uiso 1 1 calc R . .
C11 C 0.92699(10) 1.1717(2) 0.35522(7) 0.0202(4) Uani 1 1 d . . .
C12 C 0.97655(11) 1.0338(2) 0.37285(8) 0.0240(4) Uani 1 1 d . . .
H12A H 1.0087 1.0391 0.4072 0.029 Uiso 1 1 calc R . .
C13 C 0.97808(11) 0.8882(2) 0.33919(8) 0.0265(4) Uani 1 1 d . . .
H13A H 1.0136 0.7981 0.3499 0.032 Uiso 1 1 calc R . .
C14 C 0.92662(11) 0.8766(2) 0.28947(8) 0.0256(4) Uani 1 1 d . . .
H14A H 0.9285 0.7793 0.2667 0.031 Uiso 1 1 calc R . .
C15 C 0.92942(10) 1.3353(2) 0.38944(7) 0.0207(4) Uani 1 1 d . . .
C16 C 0.67630(11) 1.0389(2) 0.27467(7) 0.0205(4) Uani 1 1 d . . .
C17 C 0.70104(11) 0.9913(2) 0.33072(7) 0.0201(4) Uani 1 1 d . . .
H17A H 0.7504 0.9292 0.3375 0.024 Uiso 1 1 calc R . .
C18 C 0.65304(11) 1.0352(2) 0.37668(7) 0.0209(4) Uani 1 1 d . . .
C19 C 0.57711(11) 1.1212(3) 0.36705(7) 0.0259(4) Uani 1 1 d . . .
H19A H 0.5441 1.1474 0.3975 0.031 Uiso 1 1 calc R . .
C20 C 0.55112(11) 1.1675(3) 0.31168(8) 0.0280(4) Uani 1 1 d . . .
H20A H 0.5004 1.2247 0.3049 0.034 Uiso 1 1 calc R . .
C21 C 0.60027(11) 1.1290(2) 0.26634(7) 0.0247(4) Uani 1 1 d . . .
H21A H 0.5826 1.1635 0.2295 0.030 Uiso 1 1 calc R . .
C22 C 0.68662(12) 0.9965(2) 0.43614(7) 0.0218(4) Uani 1 1 d . . .
C23 C 0.81115(12) 0.4971(2) 0.15258(8) 0.0267(4) Uani 1 1 d . . .
H23A H 0.8608 0.4899 0.1335 0.032 Uiso 1 1 calc R . .
C24 C 0.81720(12) 0.5080(2) 0.21105(8) 0.0254(4) Uani 1 1 d . . .
H24A H 0.8698 0.5080 0.2305 0.030 Uiso 1 1 calc R . .
C25 C 0.74416(11) 0.5193(2) 0.24182(8) 0.0217(4) Uani 1 1 d . . .
C26 C 0.66799(12) 0.5079(2) 0.20913(8) 0.0274(4) Uani 1 1 d . . .
H26A H 0.6173 0.5071 0.2271 0.033 Uiso 1 1 calc R . .
C27 C 0.66839(12) 0.4980(2) 0.15050(8) 0.0277(4) Uani 1 1 d . . .
H27A H 0.6168 0.4922 0.1299 0.033 Uiso 1 1 calc R . .
C28 C 0.69478(11) 0.5315(2) 0.34225(8) 0.0227(4) Uani 1 1 d . . .
C29 C 0.61445(11) 0.6015(2) 0.33655(8) 0.0257(4) Uani 1 1 d . . .
H29A H 0.5957 0.6542 0.3025 0.031 Uiso 1 1 calc R . .
C30 C 0.56308(11) 0.5916(2) 0.38196(7) 0.0246(4) Uani 1 1 d . . .
H30A H 0.5096 0.6393 0.3774 0.030 Uiso 1 1 calc R . .
C31 C 0.66360(11) 0.4556(2) 0.43811(8) 0.0250(4) Uani 1 1 d . . .
H31A H 0.6812 0.4067 0.4730 0.030 Uiso 1 1 calc R . .
C32 C 0.71933(12) 0.4601(3) 0.39540(8) 0.0275(4) Uani 1 1 d . . .
H32A H 0.7732 0.4159 0.4018 0.033 Uiso 1 1 calc R . .

loop_
_atom_site_aniso_label
_atom_site_aniso_U_11
_atom_site_aniso_U_22
_atom_site_aniso_U_33
_atom_site_aniso_U_23
_atom_site_aniso_U_13
_atom_site_aniso_U_12
Co1 0.01912(14) 0.02530(15) 0.01358(13) -0.00107(9) 0.00070(9) -0.00068(9)
Co2 0.01857(18) 0.02001(19) 0.01214(17) -0.00225(11) 0.00050(12) -0.00190(12)
Co3 0.01349(17) 0.02410(19) 0.01263(17) 0.00053(12) -0.00046(12) -0.00109(12)
O1 0.0272(6) 0.0283(7) 0.0237(6) -0.0086(5) 0.0079(5) -0.0077(5)
O2 0.0267(7) 0.0242(7) 0.0256(7) -0.0020(5) 0.0102(5) -0.0027(5)
O3 0.0288(7) 0.0363(8) 0.0245(7) -0.0121(6) -0.0120(5) 0.0116(6)
O4 0.0216(6) 0.0346(8) 0.0201(6) -0.0066(5) -0.0064(5) 0.0082(5)
O5 0.0354(7) 0.0291(7) 0.0164(6) -0.0048(5) -0.0043(5) -0.0043(6)
O6 0.0323(7) 0.0278(7) 0.0232(7) -0.0033(5) -0.0068(6) 0.0002(5)
O7 0.0302(7) 0.0390(8) 0.0172(6) 0.0025(5) 0.0012(5) 0.0097(6)
O8 0.0328(7) 0.0352(7) 0.0146(6) 0.0010(5) 0.0034(5) 0.0092(6)
O9 0.0510(9) 0.0375(9) 0.0338(8) 0.0048(6) 0.0148(7) 0.0194(7)
O10 0.0346(7) 0.0291(7) 0.0203(6) 0.0009(5) 0.0035(5) 0.0045(6)
O11 0.0224(6) 0.0280(7) 0.0381(8) -0.0038(6) 0.0015(5) 0.0013(5)
N1 0.0244(8) 0.0313(9) 0.0180(8) 0.0028(6) 0.0030(6) 0.0026(6)
N2 0.0217(8) 0.0407(9) 0.0175(8) -0.0004(7) 0.0024(6) 0.0002(7)
N3 0.0215(8) 0.0277(8) 0.0174(7) -0.0009(6) 0.0026(6) -0.0011(6)
C1 0.0156(8) 0.0262(9) 0.0150(8) 0.0003(7) -0.0027(6) 0.0012(7)
C2 0.0191(8) 0.0206(9) 0.0148(8) -0.0009(6) -0.0010(6) -0.0003(7)
C3 0.0185(8) 0.0209(9) 0.0144(8) -0.0013(6) -0.0018(6) 0.0014(6)
C4 0.0150(8) 0.0276(9) 0.0133(8) -0.0006(7) 0.0004(6) 0.0012(7)
C5 0.0157(8) 0.0291(9) 0.0168(8) -0.0018(7) -0.0006(6) 0.0004(7)
C6 0.0211(9) 0.0236(9) 0.0132(8) -0.0003(6) -0.0006(7) 0.0000(7)
C7 0.0205(9) 0.0218(9) 0.0156(8) -0.0027(6) -0.0037(7) -0.0016(7)
C8 0.0157(8) 0.0269(9) 0.0198(9) -0.0033(7) -0.0011(7) -0.0009(7)
C9 0.0172(9) 0.0285(9) 0.0153(8) -0.0028(7) -0.0003(7) -0.0021(7)
C10 0.0196(8) 0.0261(9) 0.0182(8) -0.0023(7) -0.0027(6) 0.0005(7)
C11 0.0183(8) 0.0270(9) 0.0152(8) -0.0035(7) -0.0005(6) -0.0028(7)
C12 0.0191(9) 0.0332(10) 0.0189(9) -0.0004(7) -0.0048(7) -0.0008(7)
C13 0.0233(9) 0.0278(10) 0.0275(9) 0.0000(8) -0.0049(7) 0.0044(7)
C14 0.0258(9) 0.0270(10) 0.0236(9) -0.0070(7) -0.0023(7) 0.0006(7)
C15 0.0136(7) 0.0292(10) 0.0191(8) -0.0046(7) -0.0019(6) -0.0025(7)
C16 0.0207(8) 0.0252(9) 0.0156(8) -0.0021(7) 0.0003(7) -0.0020(7)
C17 0.0210(9) 0.0235(9) 0.0156(8) -0.0016(6) -0.0004(7) -0.0001(7)
C18 0.0238(9) 0.0235(9) 0.0156(8) -0.0003(7) 0.0012(7) -0.0031(7)
C19 0.0237(9) 0.0361(10) 0.0182(9) -0.0046(8) 0.0032(7) 0.0024(8)
C20 0.0225(9) 0.0389(11) 0.0224(9) -0.0024(8) -0.0021(7) 0.0078(8)
C21 0.0257(9) 0.0328(10) 0.0151(8) -0.0012(7) -0.0038(7) 0.0035(8)
C22 0.0270(9) 0.0223(9) 0.0162(9) 0.0002(6) 0.0024(7) -0.0021(7)
C23 0.0217(9) 0.0369(11) 0.0219(9) 0.0045(7) 0.0057(7) 0.0034(7)
C24 0.0205(9) 0.0350(11) 0.0205(9) 0.0035(7) 0.0001(7) 0.0013(7)
C25 0.0238(9) 0.0242(9) 0.0175(9) 0.0035(7) 0.0037(7) 0.0019(7)
C26 0.0207(9) 0.0382(11) 0.0239(10) 0.0030(8) 0.0061(7) 0.0007(7)
C27 0.0206(9) 0.0390(11) 0.0233(10) 0.0032(8) -0.0007(7) 0.0002(8)
C28 0.0240(9) 0.0265(9) 0.0179(9) -0.0016(7) 0.0048(7) -0.0019(7)
C29 0.0281(9) 0.0304(10) 0.0186(9) 0.0034(7) 0.0012(7) 0.0025(8)
C30 0.0218(9) 0.0307(10) 0.0214(9) -0.0001(7) 0.0014(7) 0.0024(7)
C31 0.0247(9) 0.0336(10) 0.0168(9) 0.0026(7) 0.0008(7) 0.0025(8)
C32 0.0211(9) 0.0382(11) 0.0234(9) 0.0023(8) 0.0024(7) 0.0057(8)

loop_
_atom_type_symbol
_atom_type_description
_atom_type_scat_dispersion_real
_atom_type_scat_dispersion_imag
_atom_type_scat_source
C C 0.0033 0.0016 'International Tables Vol C Tables 4.2.6.8 and 6.1.1.4'
H H 0.0000 0.0000 'International Tables Vol C Tables 4.2.6.8 and 6.1.1.4'
N N 0.0061 0.0033 'International Tables Vol C Tables 4.2.6.8 and 6.1.1.4'
O O 0.0106 0.0060 'International Tables Vol C Tables 4.2.6.8 and 6.1.1.4'
Co Co 0.3494 0.9721 'International Tables Vol C Tables 4.2.6.8 and 6.1.1.4'

loop_
_geom_angle_atom_site_label_1
_geom_angle_atom_site_label_2
_geom_angle_atom_site_label_3
_geom_angle
_geom_angle_site_symmetry_1
_geom_angle_site_symmetry_3
O1 Co1 O3 89.04(5) . .
O1 Co1 N1 100.70(6) . .
O3 Co1 N1 91.43(6) . .
O1 Co1 O7 88.46(5) . 4_575
O3 Co1 O7 93.45(5) . 4_575
N1 Co1 O7 169.69(6) . 4_575
O1 Co1 O9 91.59(6) . .
O3 Co1 O9 178.04(5) . .
N1 Co1 O9 90.28(6) . .
O7 Co1 O9 84.70(5) 4_575 .
O1 Co1 O8 146.84(5) . 4_575
O3 Co1 O8 81.27(5) . 4_575
N1 Co1 O8 111.11(5) . 4_575
O7 Co1 O8 60.82(5) 4_575 4_575
O9 Co1 O8 97.21(6) . 4_575
O1 Co1 C22 117.62(5) . 4_575
O3 Co1 C22 87.13(5) . 4_575
N1 Co1 C22 141.60(6) . 4_575
O7 Co1 C22 29.98(5) 4_575 4_575
O9 Co1 C22 90.93(6) . 4_575
O8 Co1 C22 30.85(5) 4_575 4_575
O10 Co2 O10 180.00(6) 3_786 .
O10 Co2 O5 88.21(5) 3_786 3_786
O10 Co2 O5 91.79(5) . 3_786
O10 Co2 O5 91.79(5) 3_786 .
O10 Co2 O5 88.21(5) . .
O5 Co2 O5 180.00(5) 3_786 .
O10 Co2 O2 88.79(5) 3_786 2_755
O10 Co2 O2 91.21(5) . 2_755
O5 Co2 O2 91.71(5) 3_786 2_755
O5 Co2 O2 88.29(5) . 2_755
O10 Co2 O2 91.21(5) 3_786 4_586
O10 Co2 O2 88.79(5) . 4_586
O5 Co2 O2 88.29(5) 3_786 4_586
O5 Co2 O2 91.71(5) . 4_586
O2 Co2 O2 180.0 2_755 4_586
O4 Co3 O4 180.0 4_576 2_645
O4 Co3 O11 94.33(5) 4_576 .
O4 Co3 O11 85.67(5) 2_645 .
O4 Co3 O11 85.67(5) 4_576 3_666
O4 Co3 O11 94.33(5) 2_645 3_666
O11 Co3 O11 180.0 . 3_666
O4 Co3 N3 92.49(6) 4_576 .
O4 Co3 N3 87.51(6) 2_645 .
O11 Co3 N3 84.66(5) . .
O11 Co3 N3 95.34(5) 3_666 .
O4 Co3 N3 87.51(6) 4_576 3_666
O4 Co3 N3 92.49(6) 2_645 3_666
O11 Co3 N3 95.34(5) . 3_666
O11 Co3 N3 84.66(5) 3_666 3_666
N3 Co3 N3 180.0 . 3_666
C1 O1 Co1 132.62(11) . .
C1 O2 Co2 127.76(11) . 2_745
C4 O3 Co1 135.65(11) . .
C4 O4 Co3 128.80(11) . 2_655
C15 O5 Co2 128.33(12) . .
C22 O7 Co1 92.09(10) . 4_576
C22 O8 Co1 87.53(10) . 4_576
Co1 O9 H9A 109.5 . .
Co1 O9 H9B 131.4(14) . .
H9A O9 H9B 114.4 . .
Co2 O10 H10A 109.5 . .
Co2 O10 H10B 107.3(16) . .
H10A O10 H10B 111.6 . .
Co3 O11 H11A 109.5 . .
Co3 O11 H11B 124.4(15) . .
H11A O11 H11B 112.1 . .
C23 N1 C27 115.59(16) . .
C23 N1 Co1 114.34(12) . .
C27 N1 Co1 127.52(13) . .
C25 N2 C28 130.56(16) . .
C25 N2 H2A 114.7 . .
C28 N2 H2A 114.7 . .
C30 N3 C31 116.39(15) . .
C30 N3 Co3 121.84(12) . .
C31 N3 Co3 121.78(12) . .
O2 C1 O1 124.70(15) . .
O2 C1 C2 115.48(15) . .
O1 C1 C2 119.73(15) . .
C8 C2 C3 118.53(15) . .
C8 C2 C1 116.98(14) . .
C3 C2 C1 124.43(14) . .
C5 C3 C2 118.76(15) . .
C5 C3 C4 116.55(14) . .
C2 C3 C4 124.65(14) . .
O4 C4 O3 124.11(15) . .
O4 C4 C3 114.98(15) . .
O3 C4 C3 120.88(15) . .
C3 C5 C6 123.83(16) . .
C3 C5 H5A 118.1 . .
C6 C5 H5A 118.1 . .
C5 C6 C7 117.14(15) . .
C5 C6 C16 117.29(15) . .
C7 C6 C16 125.56(15) . .
C8 C7 C6 118.71(16) . .
C8 C7 C9 116.99(15) . .
C6 C7 C9 124.28(15) . .
C2 C8 C7 122.92(16) . .
C2 C8 H8A 118.5 . .
C7 C8 H8A 118.5 . .
C10 C9 C14 118.84(16) . .
C10 C9 C7 121.90(16) . .
C14 C9 C7 119.26(15) . .
C9 C10 C11 120.72(16) . .
C9 C10 H10C 119.6 . .
C11 C10 H10C 119.6 . .
C12 C11 C10 119.62(16) . .
C12 C11 C15 120.33(15) . .
C10 C11 C15 120.04(15) . .
C13 C12 C11 119.91(16) . .
C13 C12 H12A 120.0 . .
C11 C12 H12A 120.0 . .
C12 C13 C14 120.05(17) . .
C12 C13 H13A 120.0 . .
C14 C13 H13A 120.0 . .
C9 C14 C13 120.59(17) . .
C9 C14 H14A 119.7 . .
C13 C14 H14A 119.7 . .
O6 C15 O5 125.68(16) . .
O6 C15 C11 118.66(14) . .
O5 C15 C11 115.67(15) . .
C17 C16 C21 117.43(16) . .
C17 C16 C6 124.00(16) . .
C21 C16 C6 118.55(15) . .
C18 C17 C16 121.14(16) . .
C18 C17 H17A 119.4 . .
C16 C17 H17A 119.4 . .
C17 C18 C19 120.17(16) . .
C17 C18 C22 118.86(16) . .
C19 C18 C22 120.90(15) . .
C20 C19 C18 119.40(16) . .
C20 C19 H19A 120.3 . .
C18 C19 H19A 120.3 . .
C19 C20 C21 120.34(16) . .
C19 C20 H20A 119.8 . .
C21 C20 H20A 119.8 . .
C20 C21 C16 121.46(16) . .
C20 C21 H21A 119.3 . .
C16 C21 H21A 119.3 . .
O7 C22 O8 119.55(16) . .
O7 C22 C18 120.15(15) . .
O8 C22 C18 120.26(16) . .
O7 C22 Co1 57.93(9) . 4_576
O8 C22 Co1 61.62(9) . 4_576
C18 C22 Co1 177.04(13) . 4_576
N1 C23 C24 124.40(17) . .
N1 C23 H23A 117.8 . .
C24 C23 H23A 117.8 . .
C23 C24 C25 120.02(18) . .
C23 C24 H24A 120.0 . .
C25 C24 H24A 120.0 . .
N2 C25 C26 126.74(16) . .
N2 C25 C24 117.47(16) . .
C26 C25 C24 115.75(16) . .
C27 C26 C25 119.81(17) . .
C27 C26 H26A 120.1 . .
C25 C26 H26A 120.1 . .
N1 C27 C26 124.24(18) . .
N1 C27 H27A 117.9 . .
C26 C27 H27A 117.9 . .
C29 C28 N2 125.47(16) . .
C29 C28 C32 116.99(16) . .
N2 C28 C32 117.46(16) . .
C30 C29 C28 119.09(17) . .
C30 C29 H29A 120.5 . .
C28 C29 H29A 120.5 . .
N3 C30 C29 124.12(16) . .
N3 C30 H30A 117.9 . .
C29 C30 H30A 117.9 . .
N3 C31 C32 123.64(17) . .
N3 C31 H31A 118.2 . .
C32 C31 H31A 118.2 . .
C31 C32 C28 119.70(17) . .
C31 C32 H32A 120.1 . .
C28 C32 H32A 120.1 . .

loop_
_geom_bond_atom_site_label_1
_geom_bond_atom_site_label_2
_geom_bond_distance
_geom_bond_site_symmetry_2
Co1 O1 2.0654(12) .
Co1 O3 2.0765(13) .
Co1 N1 2.1060(15) .
Co1 O7 2.1177(12) 4_575
Co1 O9 2.1651(14) .
Co1 O8 2.1992(13) 4_575
Co1 C22 2.4974(18) 4_575
Co2 O10 2.0638(13) 3_786
Co2 O10 2.0638(13) .
Co2 O5 2.0933(12) 3_786
Co2 O5 2.0933(12) .
Co2 O2 2.1374(12) 2_755
Co2 O2 2.1374(12) 4_586
Co3 O4 2.0623(12) 4_576
Co3 O4 2.0623(12) 2_645
Co3 O11 2.1372(14) .
Co3 O11 2.1372(14) 3_666
Co3 N3 2.1424(14) .
Co3 N3 2.1424(14) 3_666
O1 C1 1.264(2) .
O2 C1 1.253(2) .
O2 Co2 2.1374(12) 2_745
O3 C4 1.254(2) .
O4 C4 1.251(2) .
O4 Co3 2.0623(12) 2_655
O5 C15 1.267(2) .
O6 C15 1.250(2) .
O7 C22 1.249(2) .
O7 Co1 2.1177(12) 4_576
O8 C22 1.282(2) .
O8 Co1 2.1992(13) 4_576
O9 H9A 0.8200 .
O9 H9B 0.847(9) .
O10 H10A 0.8200 .
O10 H10B 0.849(9) .
O11 H11A 0.8200 .
O11 H11B 0.851(9) .
N1 C23 1.339(3) .
N1 C27 1.345(2) .
N2 C25 1.373(2) .
N2 C28 1.396(2) .
N2 H2A 0.8600 .
N3 C30 1.341(2) .
N3 C31 1.338(2) .
C1 C2 1.505(2) .
C2 C8 1.392(2) .
C2 C3 1.393(2) .
C3 C5 1.386(2) .
C3 C4 1.511(2) .
C5 C6 1.393(2) .
C5 H5A 0.9300 .
C6 C7 1.420(2) .
C6 C16 1.494(2) .
C7 C8 1.393(2) .
C7 C9 1.489(2) .
C8 H8A 0.9300 .
C9 C10 1.387(2) .
C9 C14 1.391(3) .
C10 C11 1.396(2) .
C10 H10C 0.9300 .
C11 C12 1.386(3) .
C11 C15 1.508(2) .
C12 C13 1.385(3) .
C12 H12A 0.9300 .
C13 C14 1.387(3) .
C13 H13A 0.9300 .
C14 H14A 0.9300 .
C16 C17 1.397(2) .
C16 C21 1.405(3) .
C17 C18 1.394(2) .
C17 H17A 0.9300 .
C18 C19 1.391(3) .
C18 C22 1.492(2) .
C19 C20 1.384(3) .
C19 H19A 0.9300 .
C20 C21 1.383(3) .
C20 H20A 0.9300 .
C21 H21A 0.9300 .
C22 Co1 2.4974(18) 4_576
C23 C24 1.367(3) .
C23 H23A 0.9300 .
C24 C25 1.402(3) .
C24 H24A 0.9300 .
C25 C26 1.401(3) .
C26 C27 1.372(3) .
C26 H26A 0.9300 .
C27 H27A 0.9300 .
C28 C29 1.391(3) .
C28 C32 1.398(3) .
C29 C30 1.376(2) .
C29 H29A 0.9300 .
C30 H30A 0.9300 .
C31 C32 1.371(3) .
C31 H31A 0.9300 .
C32 H32A 0.9300 .

loop_
_geom_torsion_atom_site_label_1
_geom_torsion_atom_site_label_2
_geom_torsion_atom_site_label_3
_geom_torsion_atom_site_label_4
_geom_torsion
_geom_torsion_site_symmetry_1
_geom_torsion_site_symmetry_2
_geom_torsion_site_symmetry_3
_geom_torsion_site_symmetry_4
O3 Co1 O1 C1 28.93(15) . . . .
N1 Co1 O1 C1 -62.34(16) . . . .
O7 Co1 O1 C1 122.41(16) 4_575 . . .
O9 Co1 O1 C1 -152.93(15) . . . .
O8 Co1 O1 C1 101.28(16) 4_575 . . .
C22 Co1 O1 C1 115.19(15) 4_575 . . .
O1 Co1 O3 C4 -43.33(17) . . . .
N1 Co1 O3 C4 57.36(18) . . . .
O7 Co1 O3 C4 -131.72(17) 4_575 . . .
O9 Co1 O3 C4 -152.1(17) . . . .
O8 Co1 O3 C4 168.50(18) 4_575 . . .
C22 Co1 O3 C4 -161.04(18) 4_575 . . .
O10 Co2 O5 C15 29.21(14) 3_786 . . .
O10 Co2 O5 C15 -150.79(14) . . . .
O5 Co2 O5 C15 178(100) 3_786 . . .
O2 Co2 O5 C15 -59.52(14) 2_755 . . .
O2 Co2 O5 C15 120.48(14) 4_586 . . .
O1 Co1 N1 C23 -35.55(14) . . . .
O3 Co1 N1 C23 -124.84(13) . . . .
O7 Co1 N1 C23 116.9(3) 4_575 . . .
O9 Co1 N1 C23 56.12(14) . . . .
O8 Co1 N1 C23 153.97(13) 4_575 . . .
C22 Co1 N1 C23 147.98(13) 4_575 . . .
O1 Co1 N1 C27 125.35(16) . . . .
O3 Co1 N1 C27 36.05(16) . . . .
O7 Co1 N1 C27 -82.2(4) 4_575 . . .
O9 Co1 N1 C27 -142.98(16) . . . .
O8 Co1 N1 C27 -45.14(17) 4_575 . . .
C22 Co1 N1 C27 -51.1(2) 4_575 . . .
O4 Co3 N3 C30 -150.72(14) 4_576 . . .
O4 Co3 N3 C30 29.28(14) 2_645 . . .
O11 Co3 N3 C30 -56.60(14) . . . .
O11 Co3 N3 C30 123.40(14) 3_666 . . .
N3 Co3 N3 C30 -171(100) 3_666 . . .
O4 Co3 N3 C31 29.25(15) 4_576 . . .
O4 Co3 N3 C31 -150.75(15) 2_645 . . .
O11 Co3 N3 C31 123.37(15) . . . .
O11 Co3 N3 C31 -56.63(15) 3_666 . . .
N3 Co3 N3 C31 8(100) 3_666 . . .
Co2 O2 C1 O1 -19.8(2) 2_745 . . .
Co2 O2 C1 C2 156.72(11) 2_745 . . .
Co1 O1 C1 O2 -152.27(13) . . . .
Co1 O1 C1 C2 31.3(2) . . . .
O2 C1 C2 C8 -59.8(2) . . . .
O1 C1 C2 C8 116.87(18) . . . .
O2 C1 C2 C3 117.51(19) . . . .
O1 C1 C2 C3 -65.8(2) . . . .
C8 C2 C3 C5 1.7(2) . . . .
C1 C2 C3 C5 -175.62(16) . . . .
C8 C2 C3 C4 179.21(16) . . . .
C1 C2 C3 C4 1.9(3) . . . .
Co3 O4 C4 O3 -0.9(3) 2_655 . . .
Co3 O4 C4 C3 -178.92(11) 2_655 . . .
Co1 O3 C4 O4 173.83(13) . . . .
Co1 O3 C4 C3 -8.3(3) . . . .
C5 C3 C4 O4 47.1(2) . . . .
C2 C3 C4 O4 -130.42(17) . . . .
C5 C3 C4 O3 -130.91(17) . . . .
C2 C3 C4 O3 51.5(2) . . . .
C2 C3 C5 C6 -2.4(3) . . . .
C4 C3 C5 C6 179.90(16) . . . .
C3 C5 C6 C7 0.1(3) . . . .
C3 C5 C6 C16 179.56(16) . . . .
C5 C6 C7 C8 2.7(2) . . . .
C16 C6 C7 C8 -176.66(16) . . . .
C5 C6 C7 C9 -175.71(16) . . . .
C16 C6 C7 C9 4.9(3) . . . .
C3 C2 C8 C7 1.2(3) . . . .
C1 C2 C8 C7 178.72(16) . . . .
C6 C7 C8 C2 -3.5(3) . . . .
C9 C7 C8 C2 175.07(16) . . . .
C8 C7 C9 C10 120.97(18) . . . .
C6 C7 C9 C10 -60.6(2) . . . .
C8 C7 C9 C14 -58.7(2) . . . .
C6 C7 C9 C14 119.78(19) . . . .
C14 C9 C10 C11 -4.1(2) . . . .
C7 C9 C10 C11 176.25(16) . . . .
C9 C10 C11 C12 -0.3(2) . . . .
C9 C10 C11 C15 179.61(15) . . . .
C10 C11 C12 C13 4.2(3) . . . .
C15 C11 C12 C13 -175.77(16) . . . .
C11 C12 C13 C14 -3.5(3) . . . .
C10 C9 C14 C13 4.8(3) . . . .
C7 C9 C14 C13 -175.57(16) . . . .
C12 C13 C14 C9 -1.0(3) . . . .
Co2 O5 C15 O6 -24.9(2) . . . .
Co2 O5 C15 C11 155.19(11) . . . .
C12 C11 C15 O6 151.21(17) . . . .
C10 C11 C15 O6 -28.7(2) . . . .
C12 C11 C15 O5 -28.8(2) . . . .
C10 C11 C15 O5 151.23(15) . . . .
C5 C6 C16 C17 144.92(18) . . . .
C7 C6 C16 C17 -35.7(3) . . . .
C5 C6 C16 C21 -33.3(2) . . . .
C7 C6 C16 C21 146.10(18) . . . .
C21 C16 C17 C18 -1.5(3) . . . .
C6 C16 C17 C18 -179.69(16) . . . .
C16 C17 C18 C19 3.0(3) . . . .
C16 C17 C18 C22 -173.95(16) . . . .
C17 C18 C19 C20 -2.1(3) . . . .
C22 C18 C19 C20 174.75(17) . . . .
C18 C19 C20 C21 -0.2(3) . . . .
C19 C20 C21 C16 1.6(3) . . . .
C17 C16 C21 C20 -0.8(3) . . . .
C6 C16 C21 C20 177.51(17) . . . .
Co1 O7 C22 O8 -0.29(18) 4_576 . . .
Co1 O7 C22 C18 177.36(14) 4_576 . . .
Co1 O8 C22 O7 0.28(17) 4_576 . . .
Co1 O8 C22 C18 -177.37(15) 4_576 . . .
C17 C18 C22 O7 -4.8(3) . . . .
C19 C18 C22 O7 178.32(17) . . . .
C17 C18 C22 O8 172.83(16) . . . .
C19 C18 C22 O8 -4.0(3) . . . .
C17 C18 C22 Co1 44(3) . . . 4_576
C19 C18 C22 Co1 -133(2) . . . 4_576
C27 N1 C23 C24 -3.3(3) . . . .
Co1 N1 C23 C24 160.00(16) . . . .
N1 C23 C24 C25 0.0(3) . . . .
C28 N2 C25 C26 4.5(3) . . . .
C28 N2 C25 C24 -173.09(18) . . . .
C23 C24 C25 N2 -178.41(17) . . . .
C23 C24 C25 C26 3.7(3) . . . .
N2 C25 C26 C27 178.27(18) . . . .
C24 C25 C26 C27 -4.1(3) . . . .
C23 N1 C27 C26 2.8(3) . . . .
Co1 N1 C27 C26 -157.85(15) . . . .
C25 C26 C27 N1 0.9(3) . . . .
C25 N2 C28 C29 -36.9(3) . . . .
C25 N2 C28 C32 146.6(2) . . . .
N2 C28 C29 C30 -178.90(17) . . . .
C32 C28 C29 C30 -2.3(3) . . . .
C31 N3 C30 C29 2.2(3) . . . .
Co3 N3 C30 C29 -177.85(14) . . . .
C28 C29 C30 N3 -0.1(3) . . . .
C30 N3 C31 C32 -1.9(3) . . . .
Co3 N3 C31 C32 178.16(15) . . . .
N3 C31 C32 C28 -0.5(3) . . . .
C29 C28 C32 C31 2.6(3) . . . .
N2 C28 C32 C31 179.47(18) . . . .
